data_2204342
loop_
_publ_author_name
'Jun Luo'
'Bao-Shu Liu'
'Xi-Geng Zhou'
'Lin-Hong Weng'
'Yan-Rong Li'
'Rui-Fang Cai'

_publ_section_title
<i>catena</i>-Poly[[bis(1<i>H</i>-1,2,3-benzotriazole-\k<i>N</i>^3^)cobalt(II)]-di-\m-dicyanamido-\k^4^<i>N</i>^1^:<i>N</i>^3^]
_journal_issue 10
_journal_name_full 'Acta Crystallographica Section E'
_journal_page_first m1391
_journal_page_last m1393
_journal_paper_doi 10.1107/S1600536804021683
_journal_volume 60
_journal_year 2004
_chemical_formula_iupac '[Co (C2 N3)2 (C6 H5 N3)2]'
_chemical_formula_moiety 'C16 H10 Co N12'
_chemical_formula_sum 'C16 H10 Co N12'
_chemical_formula_weight 429.29
_chemical_name_systematic
;
catena-Poly[[bis(1H-1,2,3-benzotriazole\-kN^3^)cobalt(II)]-di-\m-dicyanamido-
\k^4^N^1^:N^3^]
;
_space_group_IT_number 12
_symmetry_cell_setting monoclinic
_symmetry_space_group_name_Hall '-C 2y'
_symmetry_space_group_name_H-M 'C 1 2/m 1'
_atom_sites_solution_hydrogens geom
_atom_sites_solution_primary direct
_atom_sites_solution_secondary difmap
_cell_angle_alpha 90.00
_cell_angle_beta 114.002(5)
_cell_angle_gamma 90.00
_cell_formula_units_Z 2
_cell_length_a 17.259(6)
_cell_length_b 7.249(3)
_cell_length_c 8.030(3)
_cell_measurement_reflns_used 701
_cell_measurement_temperature 293(2)
_cell_measurement_theta_max 22.901
_cell_measurement_theta_min 2.583
_cell_volume 917.8(6)
_computing_cell_refinement 'SAINT (Bruker, 2000)'
_computing_data_collection 'SMART (Bruker, 2000)'
_computing_data_reduction 'SAINT '
_computing_molecular_graphics 'SHELXTL (Sheldrick, 2000)'
_computing_publication_material 'SHELXTL '
_computing_structure_refinement 'SHELXL97 (Sheldrick, 1997)'
_computing_structure_solution 'SHELXS97 (Sheldrick, 1997)'
_diffrn_ambient_temperature 293(2)
_diffrn_measured_fraction_theta_full 0.995
_diffrn_measured_fraction_theta_max 0.995
_diffrn_measurement_device_type 'Bruker SMART CCD area-detector'
_diffrn_measurement_method '\f and \w'
_diffrn_radiation_monochromator graphite
_diffrn_radiation_source 'fine-focus sealed tube'
_diffrn_radiation_type MoK\a
_diffrn_radiation_wavelength 0.71073
_diffrn_reflns_av_R_equivalents 0.0594
_diffrn_reflns_av_sigmaI/netI 0.0672
_diffrn_reflns_limit_h_max 20
_diffrn_reflns_limit_h_min -14
_diffrn_reflns_limit_k_max 8
_diffrn_reflns_limit_k_min -8
_diffrn_reflns_limit_l_max 7
_diffrn_reflns_limit_l_min -9
_diffrn_reflns_number 1920
_diffrn_reflns_theta_full 25.00
_diffrn_reflns_theta_max 25.00
_diffrn_reflns_theta_min 2.58
_diffrn_standards_decay_% 4.38
_exptl_absorpt_coefficient_mu 0.967
_exptl_absorpt_correction_T_max 0.981
_exptl_absorpt_correction_T_min 0.869
_exptl_absorpt_correction_type multi-scan
_exptl_absorpt_process_details '(SADABS; Sheldrick, 1996)'
_exptl_crystal_colour orange
_exptl_crystal_density_diffrn 1.553
_exptl_crystal_density_method 'not measured'
_exptl_crystal_description block
_exptl_crystal_F_000 434
_exptl_crystal_size_max 0.15
_exptl_crystal_size_mid 0.05
_exptl_crystal_size_min 0.02
_refine_diff_density_max 0.422
_refine_diff_density_min -0.268
_refine_ls_extinction_method none
_refine_ls_goodness_of_fit_ref 1.099
_refine_ls_hydrogen_treatment constr
_refine_ls_matrix_type full
_refine_ls_number_parameters 83
_refine_ls_number_reflns 878
_refine_ls_number_restraints 0
_refine_ls_restrained_S_all 1.099
_refine_ls_R_factor_all 0.0783
_refine_ls_R_factor_gt 0.0543
_refine_ls_shift/su_max 0.000
_refine_ls_shift/su_mean 0.000
_refine_ls_structure_factor_coef Fsqd
_refine_ls_weighting_details 'calc w = 1/[\s^2^(Fo^2^)+(0.0489P)^2^] where P = (Fo^2^+2Fc^2^)/3'
_refine_ls_weighting_scheme calc
_refine_ls_wR_factor_gt 0.1005
_refine_ls_wR_factor_ref 0.1092
_reflns_number_gt 678
_reflns_number_total 878
_reflns_threshold_expression I>2\s(I)
_cod_data_source_file hb6087.cif
_cod_data_source_block I
_cod_depositor_comments
;
The following automatic conversions were performed:
'_symmetry_cell_setting' value 'Monoclinic' changed to 'monoclinic'
according to '/home/saulius/struct/CIF-dictionaries/cif_core.dic'
dictionary named 'cif_core.dic' version 2.4.1 from
2010-06-29.

'_geom_bond_publ_flag' value 'N' changed to 'n' according to
'/home/saulius/struct/CIF-dictionaries/cif_core.dic' dictionary named
'cif_core.dic' version 2.4.1 from 2010-06-29 (20
times).

'_geom_bond_publ_flag' value 'Y' changed to 'y' according to
'/home/saulius/struct/CIF-dictionaries/cif_core.dic' dictionary named
'cif_core.dic' version 2.4.1 from 2010-06-29 (2
times).

'_geom_angle_publ_flag' value 'Y' changed to 'y' according to
'/home/saulius/struct/CIF-dictionaries/cif_core.dic' dictionary named
'cif_core.dic' version 2.4.1 from 2010-06-29 (8
times).

'_geom_angle_publ_flag' value 'N' changed to 'n' according to
'/home/saulius/struct/CIF-dictionaries/cif_core.dic' dictionary named
'cif_core.dic' version 2.4.1 from 2010-06-29 (32 times).

Automatic conversion script
Id: cif_fix_enum 1527 2010-12-29 10:47:43Z saulius 

The following automatic conversions were performed:

'_symmetry_cell_setting' value 'Monoclinic' changed to 'monoclinic'
according to /home/saulius/struct/CIF-dictionaries/cif_core.dic
dictionary named 'cif_core.dic' version 2.4.1 from
2010-06-29.

'_geom_bond_publ_flag' value 'N' changed to 'n'
according to /home/saulius/struct/CIF-dictionaries/cif_core.dic
dictionary named 'cif_core.dic' version 2.4.1 from 2010-06-29 (20
times).

'_geom_bond_publ_flag' value 'Y' changed to 'y' according to
/home/saulius/struct/CIF-dictionaries/cif_core.dic dictionary named
'cif_core.dic' version 2.4.1 from 2010-06-29 (2
times).

'_geom_angle_publ_flag' value 'Y' changed to 'y' according
to /home/saulius/struct/CIF-dictionaries/cif_core.dic dictionary
named 'cif_core.dic' version 2.4.1 from 2010-06-29 (8
times).

'_geom_angle_publ_flag' value 'N' changed to 'n' according
to /home/saulius/struct/CIF-dictionaries/cif_core.dic dictionary
named 'cif_core.dic' version 2.4.1 from 2010-06-29 (32 times).

Automatic conversion script
Id: cif_fix_values 1715 2011-07-08 13:25:40Z adriana 
;
_cod_original_sg_symbol_H-M 'C 2/m'
_cod_database_code 2204342
_cod_database_fobs_code 2204342

loop_
_symmetry_equiv_pos_as_xyz
'x, y, z'
'-x, y, -z'
'x+1/2, y+1/2, z'
'-x+1/2, y+1/2, -z'
'-x, -y, -z'
'x, -y, z'
'-x+1/2, -y+1/2, -z'
'x+1/2, -y+1/2, z'

loop_
_atom_site_label
_atom_site_fract_x
_atom_site_fract_y
_atom_site_fract_z
_atom_site_U_iso_or_equiv
_atom_site_adp_type
_atom_site_calc_flag
_atom_site_refinement_flags
_atom_site_occupancy
_atom_site_type_symbol
Co1 0.0000 0.0000 0.0000 0.0293(4) Uani d S 1 Co
N1 0.0278(2) 0.2062(5) -0.1530(4) 0.0409(9) Uani d . 1 N
N2 0.0729(3) 0.5000 -0.2424(6) 0.0399(12) Uani d S 1 N
N3 0.1306(3) 0.0000 0.1942(6) 0.0347(11) Uani d S 1 N
N4 0.1927(3) 0.0000 0.1395(6) 0.0396(12) Uani d S 1 N
N5 0.2657(3) 0.0000 0.2872(6) 0.0438(13) Uani d S 1 N
H5A 0.3148 0.0000 0.2839 0.053 Uiso calc SR 1 H
C1 0.0474(2) 0.3456(6) -0.1923(4) 0.0311(9) Uani d . 1 C
C2 0.2531(3) 0.0000 0.4438(7) 0.0358(13) Uani d S 1 C
C3 0.1658(3) 0.0000 0.3844(7) 0.0320(13) Uani d S 1 C
C4 0.1273(4) 0.0000 0.5087(7) 0.0450(15) Uani d S 1 C
H4A 0.0687 0.0000 0.4699 0.054 Uiso calc SR 1 H
C5 0.1807(4) 0.0000 0.6899(8) 0.0542(17) Uani d S 1 C
H5B 0.1577 0.0000 0.7765 0.065 Uiso calc SR 1 H
C6 0.2694(4) 0.0000 0.7482(9) 0.0601(19) Uani d S 1 C
H6A 0.3034 0.0000 0.8726 0.072 Uiso calc SR 1 H
C7 0.3075(4) 0.0000 0.6279(8) 0.0535(17) Uani d S 1 C
H7A 0.3661 0.0000 0.6671 0.064 Uiso calc SR 1 H

loop_
_atom_site_aniso_label
_atom_site_aniso_U_11
_atom_site_aniso_U_22
_atom_site_aniso_U_33
_atom_site_aniso_U_12
_atom_site_aniso_U_13
_atom_site_aniso_U_23
Co1 0.0251(7) 0.0270(7) 0.0352(7) 0.000 0.0116(5) 0.000
N1 0.041(2) 0.033(2) 0.051(2) -0.0001(16) 0.0212(17) 0.0043(16)
N2 0.047(3) 0.028(3) 0.056(3) 0.000 0.032(3) 0.000
N3 0.031(3) 0.039(3) 0.038(3) 0.000 0.018(2) 0.000
N4 0.032(3) 0.054(3) 0.038(3) 0.000 0.019(2) 0.000
N5 0.023(3) 0.059(3) 0.053(3) 0.000 0.019(2) 0.000
C1 0.025(2) 0.035(3) 0.031(2) 0.0078(18) 0.0098(17) -0.0045(17)
C2 0.032(3) 0.039(3) 0.038(3) 0.000 0.016(3) 0.000
C3 0.031(3) 0.038(3) 0.031(3) 0.000 0.017(3) 0.000
C4 0.040(4) 0.054(4) 0.043(4) 0.000 0.019(3) 0.000
C5 0.058(5) 0.071(5) 0.037(4) 0.000 0.024(3) 0.000
C6 0.058(5) 0.076(5) 0.035(4) 0.000 0.006(3) 0.000
C7 0.032(4) 0.071(5) 0.048(4) 0.000 0.006(3) 0.000

loop_
_atom_type_symbol
_atom_type_description
_atom_type_scat_dispersion_real
_atom_type_scat_dispersion_imag
_atom_type_scat_source
C C 0.0033 0.0016 'International Tables Vol C Tables 4.2.6.8 and 6.1.1.4'
H H 0.0000 0.0000 'International Tables Vol C Tables 4.2.6.8 and 6.1.1.4'
N N 0.0061 0.0033 'International Tables Vol C Tables 4.2.6.8 and 6.1.1.4'
Co Co 0.3494 0.9721 'International Tables Vol C Tables 4.2.6.8 and 6.1.1.4'

loop_
_geom_angle_atom_site_label_1
_geom_angle_atom_site_label_2
_geom_angle_atom_site_label_3
_geom_angle_site_symmetry_1
_geom_angle_site_symmetry_3
_geom_angle
_geom_angle_publ_flag
N1 Co1 N1 2 6 180.00(16) y
N1 Co1 N1 2 . 89.81(17) y
N1 Co1 N1 6 . 90.19(17) n
N1 Co1 N1 2 5 90.19(17) y
N1 Co1 N1 6 5 89.81(17) n
N1 Co1 N1 . 5 180.0(2) n
N1 Co1 N3 2 . 89.83(12) y
N1 Co1 N3 6 . 90.17(12) y
N1 Co1 N3 . . 90.17(12) y
N1 Co1 N3 5 . 89.83(12) n
N1 Co1 N3 2 5 90.17(12) n
N1 Co1 N3 6 5 89.83(12) n
N1 Co1 N3 . 5 89.83(12) y
N1 Co1 N3 5 5 90.17(12) n
N3 Co1 N3 . 5 180.0(3) y
C1 N1 Co1 . . 160.8(3) y
C1 N2 C1 6_565 . 115.5(4) y
N4 N3 C3 . . 108.3(4) n
N4 N3 Co1 . . 120.8(3) n
C3 N3 Co1 . . 130.8(3) n
N3 N4 N5 . . 107.9(4) n
N4 N5 C2 . . 112.0(4) n
N4 N5 H5A . . 124.0 n
C2 N5 H5A . . 124.0 n
N1 C1 N2 . . 176.3(4) y
N5 C2 C3 . . 104.0(4) n
N5 C2 C7 . . 133.6(5) n
C3 C2 C7 . . 122.4(5) n
C2 C3 N3 . . 107.8(5) n
C2 C3 C4 . . 121.2(5) n
N3 C3 C4 . . 131.0(5) n
C5 C4 C3 . . 116.6(6) n
C5 C4 H4A . . 121.7 n
C3 C4 H4A . . 121.7 n
C4 C5 C6 . . 121.6(6) n
C4 C5 H5B . . 119.2 n
C6 C5 H5B . . 119.2 n
C7 C6 C5 . . 122.3(6) n
C7 C6 H6A . . 118.9 n
C5 C6 H6A . . 118.9 n
C6 C7 C2 . . 116.0(6) n
C6 C7 H7A . . 122.0 n
C2 C7 H7A . . 122.0 n

loop_
_geom_bond_atom_site_label_1
_geom_bond_atom_site_label_2
_geom_bond_site_symmetry_2
_geom_bond_distance
_geom_bond_publ_flag
Co1 N1 2 2.110(3) n
Co1 N1 6 2.110(3) n
Co1 N1 . 2.110(3) y
Co1 N1 5 2.110(3) n
Co1 N3 . 2.157(4) y
Co1 N3 5 2.157(4) n
N1 C1 . 1.150(5) y
N2 C1 6_565 1.324(5) n
N2 C1 . 1.324(5) y
N3 N4 . 1.314(6) n
N3 C3 . 1.395(6) n
N4 N5 . 1.333(6) n
N5 C2 . 1.360(6) n
N5 H5A . 0.8600 n
C2 C3 . 1.383(7) n
C2 C7 . 1.392(7) n
C3 C4 . 1.405(7) n
C4 C5 . 1.369(7) n
C4 H4A . 0.9300 n
C5 C6 . 1.407(9) n
C5 H5B . 0.9300 n
C6 C7 . 1.371(8) n
C6 H6A . 0.9300 n
C7 H7A . 0.9300 n

loop_
_geom_hbond_atom_site_label_D
_geom_hbond_atom_site_label_H
_geom_hbond_atom_site_label_A
_geom_hbond_site_symmetry_A
_geom_hbond_distance_DH
_geom_hbond_distance_HA
_geom_hbond_distance_DA
_geom_hbond_angle_DHA
N5 H5A N2 7 0.86 2.10 2.951(6) 173
